data_7244617
loop_
_publ_author_name
'Zhang, Jing-Yuan'
'Zhang, Yu-Chen'
'Wang, Xiu-Li'
'Chang, Zhi-Han'
'Zhang, Zhong'
'Lin, Hong-Yan'
'Cui, Zi-Wei'

_publ_section_title
;
 Polyoxometalate-based CuII/CoII complexes tuned using various
 metal--pyrazole loops: design, diverse architectures and catalytic
 activity toward the oxidation of thioether derivatives
;
_journal_name_full CrystEngComm
_journal_paper_doi 10.1039/D2CE00074A
_journal_year 2022
_chemical_formula_moiety 'C14 H18 Co Mo4 N6 O16'
_chemical_formula_sum 'C14 H18 Co Mo4 N6 O16'
_chemical_formula_weight 969.03
_space_group_crystal_system monoclinic
_space_group_IT_number 14
_space_group_name_Hall '-P 2ybc'
_space_group_name_H-M_alt 'P 1 21/c 1'
_atom_sites_solution_hydrogens mixed
_atom_sites_solution_primary dual
_audit_creation_date 2020-11-22
_audit_creation_method
;
Olex2 1.3-alpha
(compiled 2020.10.28 svn.r5b043f8a for OlexSys, GUI svn.r6176)
;
_audit_update_record
;
2021-03-17 deposited with the CCDC.	2022-02-28 downloaded from the CCDC.
;
_cell_angle_alpha 90
_cell_angle_beta 103.4790(10)
_cell_angle_gamma 90
_cell_formula_units_Z 4
_cell_length_a 9.7346(4)
_cell_length_b 16.2688(7)
_cell_length_c 17.6670(8)
_cell_measurement_reflns_used 5760
_cell_measurement_temperature 273.15
_cell_measurement_theta_max 25.127
_cell_measurement_theta_min 1.628
_cell_volume 2720.9(2)
_computing_cell_refinement 'SAINT+ Ver. 2016.5-0 (Bruker-AXS, 2016)'
_computing_data_collection 'APEX3 Ver. 2016.5-0 (Bruker-AXS, 2016)'
_computing_data_reduction 'SAINT+ Ver. 2016.5-0 (Bruker-AXS, 2016)'
_computing_molecular_graphics 'OLEX2 (Dolomanov et al., 2009)'
_computing_publication_material 'OLEX2 (Dolomanov et al., 2009)'
_computing_structure_refinement 'XL (Sheldrick, 2015b)'
_computing_structure_solution 'XT (Sheldrick, 2015a)'
_diffrn_ambient_temperature 273.15
_diffrn_detector 'charge-coupled device (CCD) area detector'
_diffrn_detector_area_resol_mean 7.9
_diffrn_detector_type 'Bruker APEX II'
_diffrn_measured_fraction_theta_full 1.000
_diffrn_measured_fraction_theta_max 0.997
_diffrn_measurement_device 'three-circle diffractometer'
_diffrn_measurement_device_type 'Bruker APEX II Quazar'
_diffrn_measurement_method '0.5\% \w and 0.5\% \f scans'
_diffrn_radiation_collimation 'focusing mirrors'
_diffrn_radiation_detector 'Bruker APEX II'
_diffrn_radiation_monochromator 'mirror optics'
_diffrn_radiation_probe x-ray
_diffrn_radiation_type 'Mo K\a'
_diffrn_radiation_wavelength 0.71073
_diffrn_radiation_xray_symbol K-L~3~
_diffrn_reflns_av_R_equivalents 0.0335
_diffrn_reflns_av_unetI/netI 0.0376
_diffrn_reflns_Laue_measured_fraction_full 1.000
_diffrn_reflns_Laue_measured_fraction_max 0.997
_diffrn_reflns_limit_h_max 13
_diffrn_reflns_limit_h_min -9
_diffrn_reflns_limit_k_max 21
_diffrn_reflns_limit_k_min -19
_diffrn_reflns_limit_l_max 23
_diffrn_reflns_limit_l_min -18
_diffrn_reflns_number 19912
_diffrn_reflns_point_group_measured_fraction_full 1.000
_diffrn_reflns_point_group_measured_fraction_max 0.997
_diffrn_reflns_theta_full 25.242
_diffrn_reflns_theta_max 28.413
_diffrn_reflns_theta_min 1.724
_diffrn_source 'microfocus sealed X-ray tube'
_diffrn_source_current 30.0
_diffrn_source_power 1.2
_diffrn_source_type 'Incoatec I\ms'
_diffrn_source_voltage 40.0
_diffrn_standards_number 0
_exptl_absorpt_coefficient_mu 2.473
_exptl_absorpt_correction_T_max 0.87
_exptl_absorpt_correction_T_min 0.86
_exptl_absorpt_correction_type multi-scan
_exptl_absorpt_process_details
;
SADABS-2016/2 (Krause et al., 2015) was used for absorption correction.
;
_exptl_crystal_colour green
_exptl_crystal_colour_primary green
_exptl_crystal_density_diffrn 2.366
_exptl_crystal_density_method 'not measured'
_exptl_crystal_description block
_exptl_crystal_F_000 1868
_exptl_crystal_size_max 0.24
_exptl_crystal_size_mid 0.22
_exptl_crystal_size_min 0.2
_refine_diff_density_max 1.756
_refine_diff_density_min -0.888
_refine_diff_density_rms 0.127
_refine_ls_extinction_method none
_refine_ls_goodness_of_fit_ref 1.096
_refine_ls_hydrogen_treatment constr
_refine_ls_matrix_type full
_refine_ls_number_parameters 371
_refine_ls_number_reflns 6814
_refine_ls_number_restraints 0
_refine_ls_restrained_S_all 1.096
_refine_ls_R_factor_all 0.0440
_refine_ls_R_factor_gt 0.0341
_refine_ls_shift/su_max 0.001
_refine_ls_shift/su_mean 0.000
_refine_ls_structure_factor_coef Fsqd
_refine_ls_weighting_details 'w=1/[\s^2^(Fo^2^)+(0.0170P)^2^+8.3849P] where P=(Fo^2^+2Fc^2^)/3'
_refine_ls_weighting_scheme calc
_refine_ls_wR_factor_gt 0.0692
_refine_ls_wR_factor_ref 0.0726
_reflns_Friedel_coverage 0.000
_reflns_number_gt 5757
_reflns_number_total 6814
_reflns_threshold_expression 'I > 2\s(I)'
_cod_data_source_file d2ce00074a2.cif
_cod_data_source_block 1
_cod_database_code 7244617
_shelx_shelxl_version_number 2018/3
_shelx_space_group_comment
;
The symmetry employed for this shelxl refinement is uniquely defined
by the following loop, which should always be used as a source of
symmetry information in preference to the above space-group names.
They are only intended as comments.
;
_olex2_refinement_description
;
1. Fixed Uiso
 At 1.2 times of:
  All C(H) groups, All C(H,H) groups, All N(H) groups
 At 1.5 times of:
  All O(H,H) groups
2.a Rotating group:
 O1W(H1WA,H1WB)
2.b Ternary CH refined with riding coordinates:
 C8(H8), C11(H11)
2.c Secondary CH2 refined with riding coordinates:
 C9(H9A,H9B), C12(H12A,H12B), C13(H13A,H13B), C14(H14A,H14B)
2.d Aromatic/amide H refined with riding coordinates:
 N4(H4), N6(H6), C5(H5), C6(H6A), C7(H7), C10(H10)
;
_olex2_submission_special_instructions 'No special instructions were received'

loop_
_space_group_symop_operation_xyz
'x, y, z'
'-x, y+1/2, -z+1/2'
'-x, -y, -z'
'x, -y-1/2, z-1/2'

loop_
_atom_site_label
_atom_site_type_symbol
_atom_site_fract_x
_atom_site_fract_y
_atom_site_fract_z
_atom_site_U_iso_or_equiv
_atom_site_adp_type
_atom_site_occupancy
_atom_site_site_symmetry_order
_atom_site_calc_flag
_atom_site_refinement_flags_posn
_atom_site_refinement_flags_adp
_atom_site_refinement_flags_occupancy
_atom_site_disorder_assembly
_atom_site_disorder_group
Mo1 Mo 1.12678(3) 0.42607(2) 1.02169(2) 0.01572(7) Uani 1 1 d . . . . .
Mo2 Mo 0.62967(3) 0.44308(2) 1.01622(2) 0.01755(8) Uani 1 1 d . . . . .
Mo3 Mo 0.84408(3) 0.40921(2) 0.86543(2) 0.01857(8) Uani 1 1 d . . . . .
Mo4 Mo 1.12762(4) 0.49147(2) 0.83633(2) 0.02199(8) Uani 1 1 d . . . . .
Co1 Co 0.59407(6) 0.49860(4) 0.69433(3) 0.02614(13) Uani 1 1 d . . . . .
O12 O 1.2382(3) 0.44121(16) 0.94765(16) 0.0196(6) Uani 1 1 d . . . . .
O6 O 0.7625(3) 0.45685(16) 0.94657(16) 0.0192(6) Uani 1 1 d . . . . .
O10 O 1.0123(3) 0.48851(16) 1.07731(15) 0.0165(5) Uani 1 1 d . . . . .
O4 O 0.4909(3) 0.47920(17) 1.06410(16) 0.0214(6) Uani 1 1 d . . . . .
O5 O 0.7590(3) 0.41352(18) 1.10423(17) 0.0245(6) Uani 1 1 d . . . . .
O2 O 0.7518(3) 0.46897(19) 0.79018(17) 0.0257(6) Uani 1 1 d . . . . .
O7 O 0.9976(3) 0.35704(16) 0.97195(17) 0.0225(6) Uani 1 1 d . . . . .
O8 O 1.0112(3) 0.39679(18) 0.82579(17) 0.0263(7) Uani 1 1 d . . . . .
O9 O 1.0253(3) 0.5585(2) 0.77300(18) 0.0340(8) Uani 1 1 d . . . . .
O3 O 0.5715(3) 0.4494(2) 0.3915(2) 0.0364(8) Uani 1 1 d . . . . .
O11 O 0.5761(3) 0.34871(18) 0.98143(19) 0.0296(7) Uani 1 1 d . . . . .
O1W O 0.4936(3) 0.5533(2) 0.7760(2) 0.0353(8) Uani 1 1 d . . . . .
H1WA H 0.541531 0.543630 0.822699 0.053 Uiso 1 1 d R U . . .
H1WB H 0.413471 0.529711 0.774219 0.053 Uiso 1 1 d R U . . .
O13 O 0.7637(3) 0.31650(19) 0.8506(2) 0.0342(8) Uani 1 1 d . . . . .
O14 O 1.2517(3) 0.4580(2) 0.7887(2) 0.0382(8) Uani 1 1 d . . . . .
O15 O 1.2305(3) 0.37043(18) 1.09315(18) 0.0289(7) Uani 1 1 d . . . . .
O1 O 0.7061(4) 0.4277(2) 0.6253(2) 0.0392(8) Uani 1 1 d . . . . .
N1 N 0.5058(4) 0.3817(2) 0.6950(2) 0.0263(8) Uani 1 1 d . . . . .
N2 N 0.3208(4) 0.3887(2) 0.3271(2) 0.0283(8) Uani 1 1 d . . . . .
N3 N 0.1983(4) 0.3483(2) 0.3060(2) 0.0317(9) Uani 1 1 d . . . . .
N4 N 0.6560(4) 0.3269(2) 0.4410(2) 0.0343(9) Uani 1 1 d . . . . .
H4 H 0.639378 0.275087 0.442956 0.041 Uiso 1 1 calc R U . . .
N5 N 0.4012(4) 0.3442(2) 0.7189(2) 0.0361(9) Uani 1 1 d . . . . .
N6 N 0.7552(4) 0.2950(3) 0.5988(2) 0.0413(10) Uani 1 1 d . . . . .
H6 H 0.740265 0.245017 0.610438 0.050 Uiso 1 1 calc R U . . .
C1 C 0.6823(5) 0.3529(3) 0.6263(3) 0.0317(10) Uani 1 1 d . . . . .
C2 C 0.5660(5) 0.3239(3) 0.6597(3) 0.0307(10) Uani 1 1 d . . . . .
C3 C 0.4109(5) 0.3388(3) 0.3740(3) 0.0282(10) Uani 1 1 d . . . . .
C4 C 0.5540(5) 0.3750(3) 0.4033(3) 0.0270(9) Uani 1 1 d . . . . .
C5 C 0.3427(5) 0.2651(3) 0.3848(3) 0.0392(12) Uani 1 1 d . . . . .
H5 H 0.380335 0.220472 0.415571 0.047 Uiso 1 1 calc R U . . .
C6 C 0.2091(5) 0.2738(3) 0.3402(3) 0.0405(12) Uani 1 1 d . . . . .
H6A H 0.137383 0.234894 0.334346 0.049 Uiso 1 1 calc R U . . .
C7 C 0.4980(7) 0.2498(3) 0.6602(4) 0.0531(16) Uani 1 1 d . . . . .
H7 H 0.519395 0.200256 0.639352 0.064 Uiso 1 1 calc R U . . .
C8 C 0.7987(5) 0.3577(4) 0.4805(3) 0.0448(13) Uani 1 1 d . . . . .
H8 H 0.786216 0.413613 0.498419 0.054 Uiso 1 1 calc R U . . .
C9 C 0.8990(6) 0.3636(4) 0.4258(4) 0.0488(14) Uani 1 1 d . . . . .
H9A H 0.862517 0.402928 0.384793 0.059 Uiso 1 1 calc R U . . .
H9B H 0.905643 0.310515 0.401906 0.059 Uiso 1 1 calc R U . . .
C10 C 0.3928(7) 0.2643(3) 0.6977(4) 0.0542(17) Uani 1 1 d . . . . .
H10 H 0.327359 0.226252 0.707029 0.065 Uiso 1 1 calc R U . . .
C11 C 0.8577(5) 0.3075(4) 0.5508(3) 0.0461(13) Uani 1 1 d . . . . .
H11 H 0.875963 0.252971 0.531732 0.055 Uiso 1 1 calc R U . . .
C12 C 0.9992(6) 0.3402(4) 0.5941(4) 0.0576(17) Uani 1 1 d . . . . .
H12A H 0.986110 0.393728 0.615560 0.069 Uiso 1 1 calc R U . . .
H12B H 1.038217 0.303708 0.637218 0.069 Uiso 1 1 calc R U . . .
C13 C 1.0466(7) 0.3909(4) 0.4717(5) 0.076(2) Uani 1 1 d . . . . .
H13A H 1.112199 0.384477 0.438348 0.092 Uiso 1 1 calc R U . . .
H13B H 1.042658 0.448978 0.483419 0.092 Uiso 1 1 calc R U . . .
C14 C 1.1024(6) 0.3478(5) 0.5431(5) 0.076(2) Uani 1 1 d . . . . .
H14A H 1.185912 0.376371 0.571731 0.091 Uiso 1 1 calc R U . . .
H14B H 1.131077 0.293187 0.531043 0.091 Uiso 1 1 calc R U . . .

loop_
_atom_site_aniso_label
_atom_site_aniso_U_11
_atom_site_aniso_U_22
_atom_site_aniso_U_33
_atom_site_aniso_U_23
_atom_site_aniso_U_13
_atom_site_aniso_U_12
Mo1 0.01198(15) 0.01380(15) 0.02083(17) 0.00125(13) 0.00273(12) 0.00252(11)
Mo2 0.01134(15) 0.01748(16) 0.02354(18) 0.00075(14) 0.00347(13) 0.00015(12)
Mo3 0.01429(16) 0.01920(16) 0.02082(17) -0.00289(14) 0.00124(13) 0.00071(12)
Mo4 0.01463(16) 0.0315(2) 0.01979(17) 0.00019(15) 0.00399(13) 0.00215(14)
Co1 0.0294(3) 0.0215(3) 0.0245(3) 0.0040(2) 0.0001(2) -0.0026(2)
O12 0.0132(13) 0.0215(14) 0.0239(15) -0.0013(12) 0.0044(11) 0.0024(10)
O6 0.0129(13) 0.0199(14) 0.0253(15) 0.0001(11) 0.0052(11) -0.0006(10)
O10 0.0136(12) 0.0173(13) 0.0186(13) 0.0014(11) 0.0035(10) 0.0016(10)
O4 0.0134(13) 0.0286(15) 0.0223(15) 0.0025(12) 0.0044(11) 0.0027(11)
O5 0.0153(13) 0.0279(15) 0.0288(16) 0.0045(13) 0.0019(12) 0.0020(11)
O2 0.0193(14) 0.0338(17) 0.0215(15) 0.0012(13) -0.0002(12) 0.0015(12)
O7 0.0194(14) 0.0158(13) 0.0311(16) -0.0007(12) 0.0035(12) 0.0002(11)
O8 0.0194(14) 0.0316(16) 0.0270(16) -0.0098(13) 0.0038(12) 0.0030(12)
O9 0.0238(16) 0.048(2) 0.0275(17) 0.0096(15) 0.0005(13) 0.0012(14)
O3 0.0393(19) 0.0281(17) 0.0352(19) 0.0095(15) -0.0048(15) -0.0050(14)
O11 0.0250(16) 0.0224(15) 0.0413(19) -0.0041(14) 0.0072(14) -0.0055(12)
O1W 0.0328(18) 0.0388(19) 0.0345(19) 0.0042(15) 0.0082(15) 0.0065(15)
O13 0.0296(17) 0.0281(17) 0.042(2) -0.0058(15) 0.0016(15) -0.0068(13)
O14 0.0283(17) 0.054(2) 0.037(2) -0.0105(17) 0.0170(15) 0.0015(15)
O15 0.0250(16) 0.0263(16) 0.0335(18) 0.0074(14) 0.0032(13) 0.0084(12)
O1 0.048(2) 0.039(2) 0.0338(19) -0.0054(16) 0.0164(16) -0.0106(16)
N1 0.030(2) 0.0239(18) 0.0252(19) -0.0012(15) 0.0074(16) -0.0029(15)
N2 0.0272(19) 0.0231(19) 0.033(2) 0.0054(16) 0.0039(16) -0.0013(15)
N3 0.028(2) 0.028(2) 0.038(2) 0.0056(17) 0.0057(17) -0.0018(16)
N4 0.029(2) 0.029(2) 0.041(2) 0.0062(18) 0.0011(18) 0.0010(16)
N5 0.039(2) 0.034(2) 0.039(2) -0.0064(19) 0.0166(19) -0.0102(18)
N6 0.038(2) 0.051(3) 0.037(2) -0.008(2) 0.0115(19) 0.003(2)
C1 0.032(2) 0.036(3) 0.025(2) -0.006(2) 0.0025(19) -0.005(2)
C2 0.037(3) 0.028(2) 0.028(2) -0.0045(19) 0.011(2) -0.0030(19)
C3 0.029(2) 0.027(2) 0.027(2) 0.0067(19) 0.0044(19) 0.0012(18)
C4 0.030(2) 0.029(2) 0.020(2) 0.0002(18) 0.0027(18) 0.0024(18)
C5 0.035(3) 0.030(3) 0.051(3) 0.017(2) 0.005(2) 0.003(2)
C6 0.034(3) 0.034(3) 0.052(3) 0.014(2) 0.005(2) -0.005(2)
C7 0.082(4) 0.028(3) 0.064(4) -0.020(3) 0.048(3) -0.020(3)
C8 0.030(3) 0.049(3) 0.056(4) 0.010(3) 0.010(2) -0.002(2)
C9 0.054(3) 0.044(3) 0.058(4) -0.008(3) 0.031(3) -0.004(3)
C10 0.074(4) 0.039(3) 0.063(4) -0.022(3) 0.043(3) -0.032(3)
C11 0.034(3) 0.060(4) 0.044(3) -0.003(3) 0.008(2) 0.000(3)
C12 0.031(3) 0.066(4) 0.068(4) -0.007(3) -0.002(3) -0.001(3)
C13 0.054(4) 0.060(4) 0.128(7) 0.004(5) 0.046(5) -0.006(3)
C14 0.035(3) 0.097(6) 0.095(6) -0.030(5) 0.016(4) -0.010(4)

loop_
_atom_type_symbol
_atom_type_description
_atom_type_scat_dispersion_real
_atom_type_scat_dispersion_imag
_atom_type_scat_source
C C 0.0033 0.0016 'International Tables Vol C Tables 4.2.6.8 and 6.1.1.4'
H H 0.0000 0.0000 'International Tables Vol C Tables 4.2.6.8 and 6.1.1.4'
Co Co 0.3494 0.9721 'International Tables Vol C Tables 4.2.6.8 and 6.1.1.4'
Mo Mo -1.6832 0.6857 'International Tables Vol C Tables 4.2.6.8 and 6.1.1.4'
N N 0.0061 0.0033 'International Tables Vol C Tables 4.2.6.8 and 6.1.1.4'
O O 0.0106 0.0060 'International Tables Vol C Tables 4.2.6.8 and 6.1.1.4'

loop_
_geom_angle_atom_site_label_1
_geom_angle_atom_site_label_2
_geom_angle_atom_site_label_3
_geom_angle
_geom_angle_site_symmetry_1
_geom_angle_site_symmetry_3
_geom_angle_publ_flag
O12 Mo1 O6 74.84(11) . 3_767 ?
O12 Mo1 O10 140.34(11) . . ?
O12 Mo1 O10 74.80(10) . 3_767 ?
O6 Mo1 O10 80.97(9) 3_767 3_767 ?
O10 Mo1 O6 73.84(10) . 3_767 ?
O10 Mo1 O10 76.80(11) . 3_767 ?
O7 Mo1 O12 101.25(13) . . ?
O7 Mo1 O6 158.70(11) . 3_767 ?
O7 Mo1 O10 99.15(12) . . ?
O7 Mo1 O10 77.82(11) . 3_767 ?
O15 Mo1 O12 104.29(13) . . ?
O15 Mo1 O6 95.84(13) . 3_767 ?
O15 Mo1 O10 176.81(13) . 3_767 ?
O15 Mo1 O10 102.53(13) . . ?
O15 Mo1 O7 105.37(14) . . ?
O12 Mo2 Mo2 86.56(6) 3_767 3_667 ?
O6 Mo2 Mo2 116.07(8) . 3_667 ?
O6 Mo2 O12 71.11(10) . 3_767 ?
O6 Mo2 O4 81.53(11) . 3_667 ?
O4 Mo2 Mo2 35.70(7) 3_667 3_667 ?
O4 Mo2 Mo2 40.38(9) . 3_667 ?
O4 Mo2 O12 83.09(10) 3_667 3_767 ?
O4 Mo2 O12 91.95(11) . 3_767 ?
O4 Mo2 O6 153.44(12) . . ?
O4 Mo2 O4 76.08(13) . 3_667 ?
O5 Mo2 Mo2 133.76(9) . 3_667 ?
O5 Mo2 O12 75.36(12) . 3_767 ?
O5 Mo2 O6 97.93(12) . . ?
O5 Mo2 O4 97.26(12) . . ?
O5 Mo2 O4 157.27(12) . 3_667 ?
O11 Mo2 Mo2 107.98(10) . 3_667 ?
O11 Mo2 O12 162.87(12) . 3_767 ?
O11 Mo2 O6 93.86(13) . . ?
O11 Mo2 O4 104.98(14) . . ?
O11 Mo2 O4 103.28(14) . 3_667 ?
O11 Mo2 O5 99.43(14) . . ?
O6 Mo3 O10 72.17(10) . 3_767 ?
O6 Mo3 O7 80.92(11) . . ?
O10 Mo3 O7 71.67(9) 3_767 . ?
O2 Mo3 O6 96.57(13) . . ?
O2 Mo3 O10 95.00(12) . 3_767 ?
O2 Mo3 O7 166.59(12) . . ?
O2 Mo3 O8 96.39(13) . . ?
O8 Mo3 O6 146.17(12) . . ?
O8 Mo3 O10 75.67(11) . 3_767 ?
O8 Mo3 O7 79.30(12) . . ?
O13 Mo3 O6 102.41(14) . . ?
O13 Mo3 O10 160.63(13) . 3_767 ?
O13 Mo3 O2 104.17(15) . . ?
O13 Mo3 O7 89.22(13) . . ?
O13 Mo3 O8 104.47(14) . . ?
O12 Mo4 O10 72.33(9) . 3_767 ?
O5 Mo4 O12 74.01(11) 3_767 . ?
O5 Mo4 O10 83.34(10) 3_767 3_767 ?
O8 Mo4 O12 86.66(12) . . ?
O8 Mo4 O10 75.32(11) . 3_767 ?
O8 Mo4 O5 154.79(12) . 3_767 ?
O9 Mo4 O12 157.71(14) . . ?
O9 Mo4 O10 89.94(13) . 3_767 ?
O9 Mo4 O5 90.95(14) . 3_767 ?
O9 Mo4 O8 102.15(14) . . ?
O9 Mo4 O14 104.56(17) . . ?
O14 Mo4 O12 93.89(14) . . ?
O14 Mo4 O10 165.41(14) . 3_767 ?
O14 Mo4 O5 97.71(14) . 3_767 ?
O14 Mo4 O8 99.65(15) . . ?
O2 Co1 O3 168.58(13) . 3_666 ?
O2 Co1 O1W 84.99(12) . . ?
O2 Co1 O1 87.78(13) . . ?
O2 Co1 N1 90.65(13) . . ?
O2 Co1 N2 95.94(13) . 3_666 ?
O3 Co1 O1W 85.68(14) 3_666 . ?
O3 Co1 O1 102.13(14) 3_666 . ?
O1W Co1 O1 170.71(13) . . ?
N1 Co1 O3 97.03(13) . 3_666 ?
N1 Co1 O1W 97.05(14) . . ?
N1 Co1 O1 77.16(14) . . ?
N2 Co1 O3 77.67(13) 3_666 3_666 ?
N2 Co1 O1W 91.20(14) 3_666 . ?
N2 Co1 O1 95.36(14) 3_666 . ?
N2 Co1 N1 169.87(15) 3_666 . ?
Mo1 O12 Mo2 106.79(12) . 3_767 ?
Mo1 O12 Mo4 115.51(12) . . ?
Mo4 O12 Mo2 94.06(10) . 3_767 ?
Mo2 O6 Mo1 106.86(12) . 3_767 ?
Mo3 O6 Mo1 105.80(11) . 3_767 ?
Mo3 O6 Mo2 147.24(15) . . ?
Mo1 O10 Mo1 103.20(11) . 3_767 ?
Mo1 O10 Mo3 104.15(11) . 3_767 ?
Mo1 O10 Mo4 156.00(14) . 3_767 ?
Mo3 O10 Mo1 94.89(9) 3_767 3_767 ?
Mo3 O10 Mo4 89.95(9) 3_767 3_767 ?
Mo4 O10 Mo1 94.67(9) 3_767 3_767 ?
Mo2 O4 Mo2 103.92(13) . 3_667 ?
Mo2 O5 Mo4 114.97(14) . 3_767 ?
Mo3 O2 Co1 157.17(18) . . ?
Mo1 O7 Mo3 115.44(13) . . ?
Mo4 O8 Mo3 114.54(14) . . ?
C4 O3 Co1 113.4(3) . 3_666 ?
Co1 O1W H1WA 110.0 . . ?
Co1 O1W H1WB 110.3 . . ?
H1WA O1W H1WB 103.7 . . ?
C1 O1 Co1 113.4(3) . . ?
N5 N1 Co1 139.7(3) . . ?
C2 N1 Co1 114.4(3) . . ?
C2 N1 N5 105.9(4) . . ?
N3 N2 Co1 138.5(3) . 3_666 ?
C3 N2 Co1 114.6(3) . 3_666 ?
C3 N2 N3 106.8(4) . . ?
N2 N3 C6 110.3(4) . . ?
C4 N4 H4 118.4 . . ?
C4 N4 C8 123.2(4) . . ?
C8 N4 H4 118.4 . . ?
N1 N5 C10 110.7(4) . . ?
C1 N6 H6 116.4 . . ?
C1 N6 C11 127.1(5) . . ?
C11 N6 H6 116.4 . . ?
O1 C1 N6 124.7(5) . . ?
O1 C1 C2 119.0(4) . . ?
N6 C1 C2 116.3(4) . . ?
N1 C2 C1 115.0(4) . . ?
N1 C2 C7 110.5(4) . . ?
C7 C2 C1 134.4(5) . . ?
N2 C3 C4 113.8(4) . . ?
N2 C3 C5 109.9(4) . . ?
C5 C3 C4 136.3(4) . . ?
O3 C4 N4 123.1(4) . . ?
O3 C4 C3 118.6(4) . . ?
N4 C4 C3 118.4(4) . . ?
C3 C5 H5 127.7 . . ?
C6 C5 C3 104.5(4) . . ?
C6 C5 H5 127.7 . . ?
N3 C6 C5 108.4(4) . . ?
N3 C6 H6A 125.8 . . ?
C5 C6 H6A 125.8 . . ?
C2 C7 H7 127.2 . . ?
C10 C7 C2 105.5(5) . . ?
C10 C7 H7 127.2 . . ?
N4 C8 H8 107.0 . . ?
N4 C8 C9 112.9(5) . . ?
C9 C8 H8 107.0 . . ?
C11 C8 N4 110.0(4) . . ?
C11 C8 H8 107.0 . . ?
C11 C8 C9 112.5(5) . . ?
C8 C9 H9A 109.7 . . ?
C8 C9 H9B 109.7 . . ?
C8 C9 C13 109.9(5) . . ?
H9A C9 H9B 108.2 . . ?
C13 C9 H9A 109.7 . . ?
C13 C9 H9B 109.7 . . ?
N5 C10 C7 107.3(4) . . ?
N5 C10 H10 126.4 . . ?
C7 C10 H10 126.4 . . ?
N6 C11 C8 112.1(4) . . ?
N6 C11 H11 106.0 . . ?
N6 C11 C12 114.8(5) . . ?
C8 C11 H11 106.0 . . ?
C8 C11 C12 111.1(5) . . ?
C12 C11 H11 106.0 . . ?
C11 C12 H12A 109.1 . . ?
C11 C12 H12B 109.1 . . ?
H12A C12 H12B 107.8 . . ?
C14 C12 C11 112.6(6) . . ?
C14 C12 H12A 109.1 . . ?
C14 C12 H12B 109.1 . . ?
C9 C13 H13A 108.3 . . ?
C9 C13 H13B 108.3 . . ?
H13A C13 H13B 107.4 . . ?
C14 C13 C9 115.9(6) . . ?
C14 C13 H13A 108.3 . . ?
C14 C13 H13B 108.3 . . ?
C12 C14 H14A 108.9 . . ?
C12 C14 H14B 108.9 . . ?
C13 C14 C12 113.5(6) . . ?
C13 C14 H14A 108.9 . . ?
C13 C14 H14B 108.9 . . ?
H14A C14 H14B 107.7 . . ?

loop_
_geom_bond_atom_site_label_1
_geom_bond_atom_site_label_2
_geom_bond_distance
_geom_bond_site_symmetry_2
_geom_bond_publ_flag
Mo1 O12 1.900(3) . ?
Mo1 O6 2.196(3) 3_767 ?
Mo1 O10 1.937(3) . ?
Mo1 O10 2.391(3) 3_767 ?
Mo1 O7 1.761(3) . ?
Mo1 O15 1.685(3) . ?
Mo2 Mo2 3.0754(6) 3_667 ?
Mo2 O12 2.285(3) 3_767 ?
Mo2 O6 1.995(3) . ?
Mo2 O4 2.053(3) 3_667 ?
Mo2 O4 1.849(3) . ?
Mo2 O5 1.822(3) . ?
Mo2 O11 1.690(3) . ?
Mo3 O6 1.954(3) . ?
Mo3 O10 2.256(3) 3_767 ?
Mo3 O2 1.721(3) . ?
Mo3 O7 2.277(3) . ?
Mo3 O8 1.926(3) . ?
Mo3 O13 1.691(3) . ?
Mo4 O12 2.170(3) . ?
Mo4 O10 2.293(3) 3_767 ?
Mo4 O5 2.042(3) 3_767 ?
Mo4 O8 1.896(3) . ?
Mo4 O9 1.707(3) . ?
Mo4 O14 1.714(3) . ?
Co1 O2 2.060(3) . ?
Co1 O3 2.115(3) 3_666 ?
Co1 O1W 2.118(3) . ?
Co1 O1 2.151(3) . ?
Co1 N1 2.088(4) . ?
Co1 N2 2.083(4) 3_666 ?
O3 C4 1.247(5) . ?
O1W H1WA 0.8629 . ?
O1W H1WB 0.8627 . ?
O1 C1 1.238(6) . ?
N1 N5 1.337(5) . ?
N1 C2 1.335(6) . ?
N2 N3 1.336(5) . ?
N2 C3 1.332(5) . ?
N3 C6 1.347(6) . ?
N4 H4 0.8600 . ?
N4 C4 1.317(6) . ?
N4 C8 1.488(6) . ?
N5 C10 1.348(6) . ?
N6 H6 0.8600 . ?
N6 C1 1.338(6) . ?
N6 C11 1.466(7) . ?
C1 C2 1.471(6) . ?
C2 C7 1.376(7) . ?
C3 C4 1.490(6) . ?
C3 C5 1.404(6) . ?
C5 H5 0.9300 . ?
C5 C6 1.362(7) . ?
C6 H6A 0.9300 . ?
C7 H7 0.9300 . ?
C7 C10 1.365(7) . ?
C8 H8 0.9800 . ?
C8 C9 1.528(7) . ?
C8 C11 1.486(8) . ?
C9 H9A 0.9700 . ?
C9 H9B 0.9700 . ?
C9 C13 1.542(9) . ?
C10 H10 0.9300 . ?
C11 H11 0.9800 . ?
C11 C12 1.508(7) . ?
C12 H12A 0.9700 . ?
C12 H12B 0.9700 . ?
C12 C14 1.503(9) . ?
C13 H13A 0.9700 . ?
C13 H13B 0.9700 . ?
C13 C14 1.435(10) . ?
C14 H14A 0.9700 . ?
C14 H14B 0.9700 . ?

loop_
_geom_torsion_atom_site_label_1
_geom_torsion_atom_site_label_2
_geom_torsion_atom_site_label_3
_geom_torsion_atom_site_label_4
_geom_torsion
_geom_torsion_site_symmetry_1
_geom_torsion_site_symmetry_2
_geom_torsion_site_symmetry_3
_geom_torsion_site_symmetry_4
_geom_torsion_publ_flag
Mo2 Mo2 O5 Mo4 -59.74(19) 3_667 . . 3_767 ?
Co1 O3 C4 N4 164.8(4) 3_666 . . . ?
Co1 O3 C4 C3 -15.6(5) 3_666 . . . ?
Co1 O1 C1 N6 -168.8(4) . . . . ?
Co1 O1 C1 C2 11.4(5) . . . . ?
Co1 N1 N5 C10 176.7(4) . . . . ?
Co1 N1 C2 C1 -0.5(5) . . . . ?
Co1 N1 C2 C7 -177.7(4) . . . . ?
Co1 N2 N3 C6 179.3(4) 3_666 . . . ?
Co1 N2 C3 C4 1.6(5) 3_666 . . . ?
Co1 N2 C3 C5 179.6(3) 3_666 . . . ?
O12 Mo1 O7 Mo3 -68.04(15) . . . . ?
O12 Mo2 O4 Mo2 82.38(12) 3_767 . . 3_667 ?
O12 Mo2 O5 Mo4 10.63(13) 3_767 . . 3_767 ?
O12 Mo4 O8 Mo3 91.06(16) . . . . ?
O6 Mo1 O12 Mo2 4.64(10) 3_767 . . 3_767 ?
O6 Mo1 O12 Mo4 -98.41(14) 3_767 . . . ?
O6 Mo1 O7 Mo3 9.0(4) 3_767 . . . ?
O6 Mo2 O4 Mo2 33.4(3) . . . 3_667 ?
O6 Mo2 O5 Mo4 78.66(16) . . . 3_767 ?
O6 Mo3 O2 Co1 -97.8(4) . . . . ?
O10 Mo1 O12 Mo2 89.20(11) 3_767 . . 3_767 ?
O10 Mo1 O12 Mo2 43.5(2) . . . 3_767 ?
O10 Mo1 O12 Mo4 -59.5(2) . . . . ?
O10 Mo1 O12 Mo4 -13.85(12) 3_767 . . . ?
O10 Mo1 O7 Mo3 3.51(12) 3_767 . . . ?
O10 Mo1 O7 Mo3 77.76(15) . . . . ?
O10 Mo3 O2 Co1 -170.4(4) 3_767 . . . ?
O10 Mo4 O8 Mo3 18.45(14) 3_767 . . . ?
O4 Mo2 O4 Mo2 -0.003(0) 3_667 . . 3_667 ?
O4 Mo2 O5 Mo4 -8.4(4) 3_667 . . 3_767 ?
O4 Mo2 O5 Mo4 -79.49(16) . . . 3_767 ?
O5 Mo2 O4 Mo2 157.87(13) . . . 3_667 ?
O5 Mo4 O8 Mo3 51.6(3) 3_767 . . . ?
O7 Mo1 O12 Mo2 163.11(12) . . . 3_767 ?
O7 Mo1 O12 Mo4 60.06(16) . . . . ?
O7 Mo3 O2 Co1 -176.1(3) . . . . ?
O8 Mo3 O2 Co1 113.5(4) . . . . ?
O9 Mo4 O8 Mo3 -68.25(19) . . . . ?
O11 Mo2 O4 Mo2 -100.30(15) . . . 3_667 ?
O11 Mo2 O5 Mo4 173.93(16) . . . 3_767 ?
O13 Mo3 O2 Co1 6.8(5) . . . . ?
O14 Mo4 O8 Mo3 -175.56(17) . . . . ?
O15 Mo1 O12 Mo2 -87.64(15) . . . 3_767 ?
O15 Mo1 O12 Mo4 169.30(15) . . . . ?
O15 Mo1 O7 Mo3 -176.44(15) . . . . ?
O1 C1 C2 N1 -7.7(7) . . . . ?
O1 C1 C2 C7 168.6(6) . . . . ?
N1 N5 C10 C7 1.3(7) . . . . ?
N1 C2 C7 C10 -0.2(7) . . . . ?
N2 N3 C6 C5 -0.2(6) . . . . ?
N2 C3 C4 O3 9.7(6) . . . . ?
N2 C3 C4 N4 -170.7(4) . . . . ?
N2 C3 C5 C6 1.6(6) . . . . ?
N3 N2 C3 C4 -179.7(4) . . . . ?
N3 N2 C3 C5 -1.7(5) . . . . ?
N4 C8 C9 C13 -176.6(5) . . . . ?
N4 C8 C11 N6 -47.1(6) . . . . ?
N4 C8 C11 C12 -177.1(5) . . . . ?
N5 N1 C2 C1 178.1(4) . . . . ?
N5 N1 C2 C7 0.9(6) . . . . ?
N6 C1 C2 N1 172.5(4) . . . . ?
N6 C1 C2 C7 -11.2(9) . . . . ?
N6 C11 C12 C14 177.1(6) . . . . ?
C1 N6 C11 C8 -53.0(7) . . . . ?
C1 N6 C11 C12 75.0(7) . . . . ?
C1 C2 C7 C10 -176.6(6) . . . . ?
C2 N1 N5 C10 -1.3(6) . . . . ?
C2 C7 C10 N5 -0.7(7) . . . . ?
C3 N2 N3 C6 1.2(5) . . . . ?
C3 C5 C6 N3 -0.8(6) . . . . ?
C4 N4 C8 C9 -86.1(6) . . . . ?
C4 N4 C8 C11 147.2(5) . . . . ?
C4 C3 C5 C6 179.0(5) . . . . ?
C5 C3 C4 O3 -167.6(6) . . . . ?
C5 C3 C4 N4 12.0(8) . . . . ?
C8 N4 C4 O3 6.5(7) . . . . ?
C8 N4 C4 C3 -173.1(4) . . . . ?
C8 C9 C13 C14 47.8(8) . . . . ?
C8 C11 C12 C14 -54.3(7) . . . . ?
C9 C8 C11 N6 -174.0(5) . . . . ?
C9 C8 C11 C12 56.0(7) . . . . ?
C9 C13 C14 C12 -47.8(9) . . . . ?
C11 N6 C1 O1 -11.5(8) . . . . ?
C11 N6 C1 C2 168.3(4) . . . . ?
C11 C8 C9 C13 -51.3(7) . . . . ?
C11 C12 C14 C13 50.3(9) . . . . ?
